data_2300103
loop_
_publ_author_name
'Garc\'ia-Cuesta, M. C.'
'Lozano, A. M.'
'Mel\'endez-Mart\'inez, J. J.'
'Luna-Giles, F.'
'Ortiz, A. L.'
'Gonz\'alez-M\'endez, L. M.'
'Cumbrera, F. L.'

_publ_section_title
;Structure determination of
 nitrato-\k<i>O</i>-bis[2-(2-pyridyl-\k<i>N</i>)amino-5,6-dihydro-4<i>H</i>-1,3-thiazine-\k<i>N</i>]copper(II)
 nitrate <i>via</i> molecular modelling coupled with X-ray powder
 diffractometry
;
_journal_issue 6
_journal_name_full 'Journal of Applied Crystallography'
_journal_page_first 993
_journal_page_last 999
_journal_paper_doi 10.1107/S0021889804024653
_journal_volume 37
_journal_year 2004
_chemical_formula_moiety 'C18 H22 Cu N7 O3 S2, N O3'
_chemical_formula_sum 'C18 H22 Cu N8 O6 S2'
_chemical_formula_weight 574.10
_chemical_name_systematic ' ?'
_space_group_IT_number 14
_symmetry_cell_setting monoclinic
_symmetry_space_group_name_Hall '-P 2yn'
_symmetry_space_group_name_H-M 'P 1 21/n 1'
_cell_angle_alpha 90.00000
_cell_angle_beta 112.090(2)
_cell_angle_gamma 90.00000
_cell_formula_units_Z 4
_cell_length_a 20.695(7)
_cell_length_b 8.054(2)
_cell_length_c 15.157(4)
_cell_measurement_temperature 291(2)
_cell_volume 2340.9(12)
_computing_structure_refinement FULLPROF
_computing_structure_solution FOX
_diffrn_ambient_temperature 291(2)
_diffrn_radiation_monochromator 'C 111'
_diffrn_radiation_type 'Cu K\a'
_diffrn_radiation_wavelength 1.54183
_refine_ls_number_parameters 54
_refine_ls_number_reflns 5233
_refine_ls_number_restraints 13
_cod_data_source_file zm5020.cif
_cod_data_source_block Modelo_Polak
_cod_depositor_comments
;
The following automatic conversions were performed:
'_symmetry_cell_setting' value 'Monoclinic' changed to 'monoclinic'
according to '/home/saulius/struct/CIF-dictionaries/cif_core.dic'
dictionary named 'cif_core.dic' version 2.4.1 from 2010-06-29.

Automatic conversion script
Id: cif_fix_enum 1527 2010-12-29 10:47:43Z saulius 

The following automatic conversions were performed:

'_symmetry_cell_setting' value 'Monoclinic' changed to 'monoclinic'
according to /home/saulius/struct/CIF-dictionaries/cif_core.dic
dictionary named 'cif_core.dic' version 2.4.1 from 2010-06-29.

Automatic conversion script
Id: cif_fix_values 1715 2011-07-08 13:25:40Z adriana 
;
_cod_original_sg_symbol_H-M 'P 21/n'
_cod_database_code 2300103

loop_
_symmetry_equiv_pos_as_xyz
x,y,z
-x+1/2,y+1/2,-z+1/2
-x,-y,-z
x+1/2,-y+1/2,z+1/2

loop_
_atom_site_label
_atom_site_fract_x
_atom_site_fract_y
_atom_site_fract_z
_atom_site_U_iso_or_equiv
_atom_site_adp_type
_atom_site_occupancy
_atom_site_type_symbol
Cu 0.5498(5) 0.5485(10) 0.2567(5) 0.00000 Uiso 1.00000 Cu
O1 0.5317(9) 0.3986(17) 0.1564(14) 0.00000 Uiso 1.00000 O
N1 0.5678(9) 0.2693(17) 0.1712(14) 0.00000 Uiso 1.00000 N
O2 0.5524(9) 0.1604(17) 0.1093(14) 0.00000 Uiso 1.00000 O
O3 0.6185(9) 0.2468(17) 0.2471(14) 0.00000 Uiso 1.00000 O
NP1 0.4580(6) 0.666(2) 0.1875(11) 0.00000 Uiso 1.00000 N
CP11 0.4034(6) 0.687(2) 0.2086(11) 0.00000 Uiso 1.00000 C
H1 0.4070(6) 0.637(2) 0.2781(11) 0.00000 Uiso 1.00000 H
CP12 0.3410(6) 0.769(2) 0.1492(11) 0.00000 Uiso 1.00000 C
H2 0.2960(6) 0.783(2) 0.1708(11) 0.00000 Uiso 1.00000 H
CP13 0.3393(6) 0.831(2) 0.0603(11) 0.00000 Uiso 1.00000 C
H3 0.2929(6) 0.896(2) 0.0100(11) 0.00000 Uiso 1.00000 H
CP14 0.4593(6) 0.725(2) 0.1086(11) 0.00000 Uiso 1.00000 C
CP15 0.4010(6) 0.806(2) 0.0413(11) 0.00000 Uiso 1.00000 C
H4 0.4034(6) 0.854(2) -0.0257(11) 0.00000 Uiso 1.00000 H
NE1 0.5074(15) 0.739(6) 0.070(3) 0.00000 Uiso 1.00000 N
H5 0.5000(15) 0.783(6) 0.004(3) 0.00000 Uiso 1.00000 H
NT1 0.5907(8) 0.603(2) 0.1622(13) 0.00000 Uiso 1.00000 N
CT11 0.5721(8) 0.669(2) 0.0788(13) 0.00000 Uiso 1.00000 C
ST1 0.6371(8) 0.734(2) 0.0307(13) 0.00000 Uiso 1.00000 S
CT12 0.7278(8) 0.678(2) 0.1066(13) 0.00000 Uiso 1.00000 C
H6 0.7578(8) 0.632(2) 0.0636(13) 0.00000 Uiso 1.00000 H
H7 0.7558(8) 0.786(2) 0.1499(13) 0.00000 Uiso 1.00000 H
CT13 0.6656(8) 0.582(2) 0.2216(13) 0.00000 Uiso 1.00000 C
H8 0.6671(8) 0.483(2) 0.2742(13) 0.00000 Uiso 1.00000 H
H9 0.6838(8) 0.698(2) 0.2637(13) 0.00000 Uiso 1.00000 H
CT14 0.7202(8) 0.543(2) 0.1714(13) 0.00000 Uiso 1.00000 C
H10 0.7010(8) 0.425(2) 0.1308(13) 0.00000 Uiso 1.00000 H
H11 0.7732(8) 0.515(2) 0.2264(13) 0.00000 Uiso 1.00000 H
NT2 0.5854(6) 0.6903(17) 0.3555(8) 0.00000 Uiso 1.00000 N
CT21 0.5749(6) 0.8725(17) 0.3331(8) 0.00000 Uiso 1.00000 C
H12 0.5669(6) 0.8839(17) 0.2564(8) 0.00000 Uiso 1.00000 H
H13 0.5244(6) 0.9081(17) 0.3387(8) 0.00000 Uiso 1.00000 H
CT22 0.6336(6) 0.9982(17) 0.3883(8) 0.00000 Uiso 1.00000 C
H14 0.6832(6) 0.9609(17) 0.3803(8) 0.00000 Uiso 1.00000 H
H15 0.6198(6) 1.1236(17) 0.3549(8) 0.00000 Uiso 1.00000 H
ST2 0.6580(6) 0.7965(17) 0.5376(8) 0.00000 Uiso 1.00000 S
CT23 0.6197(6) 0.6455(17) 0.4414(8) 0.00000 Uiso 1.00000 C
CT24 0.6450(6) 1.0110(17) 0.4943(8) 0.00000 Uiso 1.00000 C
H16 0.6919(6) 1.0880(17) 0.5342(8) 0.00000 Uiso 1.00000 H
H17 0.5984(6) 1.0675(17) 0.5030(8) 0.00000 Uiso 1.00000 H
NE2 0.606(2) 0.493(4) 0.468(2) 0.00000 Uiso 1.00000 N
H18 0.639(2) 0.469(4) 0.537(2) 0.00000 Uiso 1.00000 H
NP2 0.5165(10) 0.3879(19) 0.3286(14) 0.00000 Uiso 1.00000 N
CP21 0.5592(10) 0.3813(19) 0.4160(14) 0.00000 Uiso 1.00000 C
CP22 0.5490(10) 0.2713(19) 0.4838(14) 0.00000 Uiso 1.00000 C
H19 0.5864(10) 0.2678(19) 0.5586(14) 0.00000 Uiso 1.00000 H
CP23 0.4898(10) 0.1677(19) 0.4528(14) 0.00000 Uiso 1.00000 C
H20 0.4788(10) 0.0808(19) 0.5018(14) 0.00000 Uiso 1.00000 H
CP24 0.4614(10) 0.2952(19) 0.3010(14) 0.00000 Uiso 1.00000 C
H21 0.4257(10) 0.3064(19) 0.2256(14) 0.00000 Uiso 1.00000 H
CP25 0.4435(10) 0.1832(19) 0.3557(14) 0.00000 Uiso 1.00000 C
H22 0.3956(10) 0.1074(19) 0.3261(14) 0.00000 Uiso 1.00000 H
NA 0.7691(15) 0.756(3) 0.852(2) 0.00000 Uiso 1.00000 N
OB 0.8304(15) 0.719(3) 0.883(2) 0.00000 Uiso 1.00000 O
OC 0.7324(15) 0.726(3) 0.766(2) 0.00000 Uiso 1.00000 O
OD 0.7439(15) 0.823(3) 0.905(2) 0.00000 Uiso 1.00000 O

loop_
_atom_type_symbol
_atom_type_scat_dispersion_real
_atom_type_scat_dispersion_imag
_atom_type_scat_source
cu -2.01900 0.58900 International_Tables_for_Crystallography_Vol.C(1991)_Tables_6.1.1.4_and_6.1.1.5
o 0.04700 0.03200 International_Tables_for_Crystallography_Vol.C(1991)_Tables_6.1.1.4_and_6.1.1.5
n 0.02900 0.01800 International_Tables_for_Crystallography_Vol.C(1991)_Tables_6.1.1.4_and_6.1.1.5
c 0.01700 0.00900 International_Tables_for_Crystallography_Vol.C(1991)_Tables_6.1.1.4_and_6.1.1.5
h 0.00000 0.00000 International_Tables_for_Crystallography_Vol.C(1991)_Tables_6.1.1.4_and_6.1.1.5
s 0.31900 0.55700 International_Tables_for_Crystallography_Vol.C(1991)_Tables_6.1.1.4_and_6.1.1.5
